data_7213327
loop_
_publ_author_name
'Maison, Wolfgang'
'L\"utzen, Arne'
'Kosten, Marc'
'Schlemminger, Imre'
'Westerhoff, Ole'
'Saak, Wolfgang'
'Martens, J\"urgen'

_publ_section_title
;
 Multicomponent synthesis of tripeptides containing pipecolic acid
 derivatives: selective induction of cis- and trans-imide bonds into
 peptide backbones
;
_journal_issue 12
_journal_name_full 'Journal of the Chemical Society, Perkin Transactions 1'
_journal_page_first 1867
_journal_paper_doi 10.1039/b002258f
_journal_year 2000
_chemical_formula_sum 'C21 H23 N O3'
_chemical_formula_weight 337.40
_chemical_name_systematic
; 
 ? 
;
_space_group_IT_number 14
_symmetry_cell_setting monoclinic
_symmetry_space_group_name_Hall '-P 2ybc'
_symmetry_space_group_name_H-M 'P 1 21/c 1'
_atom_sites_solution_hydrogens geom
_atom_sites_solution_primary direct
_atom_sites_solution_secondary difmap
_audit_creation_method SHELXL-97
_cell_angle_alpha 90.00
_cell_angle_beta 105.449(7)
_cell_angle_gamma 90.00
_cell_formula_units_Z 4
_cell_length_a 11.1496(7)
_cell_length_b 8.7609(6)
_cell_length_c 18.8400(12)
_cell_measurement_temperature 193(2)
_cell_volume 1773.8(2)
_computing_cell_refinement 'IPDS (Stoe, 1997)'
_computing_data_collection 'IPDS (Stoe, 1997)'
_computing_data_reduction 'XRED (Stoe, 1997)'
_computing_molecular_graphics 'XSTEP (Stoe, 1997)'
_computing_publication_material 'SHELX-97 (Sheldrick, 1997)'
_computing_structure_refinement 'SHELXL-97 (Sheldrick, 1997)'
_computing_structure_solution 'SHELXS-97 (Sheldrick, 1990)'
_diffrn_ambient_temperature 193(2)
_diffrn_measured_fraction_theta_full 0.990
_diffrn_measured_fraction_theta_max 0.990
_diffrn_measurement_device_type 'Stoe IPDS'
_diffrn_measurement_method 'imaging plate'
_diffrn_radiation_monochromator graphite
_diffrn_radiation_source 'fine-focus sealed tube'
_diffrn_radiation_type MoK\a
_diffrn_radiation_wavelength 0.71073
_diffrn_reflns_av_R_equivalents 0.1085
_diffrn_reflns_av_sigmaI/netI 0.0699
_diffrn_reflns_limit_h_max 13
_diffrn_reflns_limit_h_min -13
_diffrn_reflns_limit_k_max 10
_diffrn_reflns_limit_k_min -10
_diffrn_reflns_limit_l_max 23
_diffrn_reflns_limit_l_min -21
_diffrn_reflns_number 12820
_diffrn_reflns_theta_full 26.05
_diffrn_reflns_theta_max 26.05
_diffrn_reflns_theta_min 2.24
_exptl_absorpt_coefficient_mu 0.084
_exptl_absorpt_correction_T_max 0.9679
_exptl_absorpt_correction_T_min 0.9607
_exptl_absorpt_correction_type none
_exptl_crystal_colour colourless
_exptl_crystal_density_diffrn 1.263
_exptl_crystal_density_method 'not measured'
_exptl_crystal_description blocks
_exptl_crystal_F_000 720
_exptl_crystal_size_max 0.48
_exptl_crystal_size_mid 0.45
_exptl_crystal_size_min 0.39
_refine_diff_density_max 0.197
_refine_diff_density_min -0.270
_refine_diff_density_rms 0.050
_refine_ls_extinction_method none
_refine_ls_goodness_of_fit_ref 0.942
_refine_ls_hydrogen_treatment mixed
_refine_ls_matrix_type full
_refine_ls_number_parameters 318
_refine_ls_number_reflns 3465
_refine_ls_number_restraints 0
_refine_ls_restrained_S_all 0.942
_refine_ls_R_factor_all 0.0572
_refine_ls_R_factor_gt 0.0391
_refine_ls_shift/su_max 0.001
_refine_ls_shift/su_mean 0.000
_refine_ls_structure_factor_coef Fsqd
_refine_ls_weighting_details 'calc w=1/[\s^2^(Fo^2^)+(0.0587P)^2^+0.0000P] where P=(Fo^2^+2Fc^2^)/3'
_refine_ls_weighting_scheme calc
_refine_ls_wR_factor_gt 0.0980
_refine_ls_wR_factor_ref 0.1063
_reflns_number_gt 2558
_reflns_number_total 3465
_reflns_threshold_expression >2sigma(I)
_cod_data_source_file b002258fsup1.cif
_cod_data_source_block wm242
_cod_original_sg_symbol_H-M P21/c
_cod_database_code 7213327

loop_
_symmetry_equiv_pos_as_xyz
'x, y, z'
'-x, y+1/2, -z+1/2'
'-x, -y, -z'
'x, -y-1/2, z-1/2'

loop_
_atom_site_label
_atom_site_type_symbol
_atom_site_fract_x
_atom_site_fract_y
_atom_site_fract_z
_atom_site_U_iso_or_equiv
_atom_site_adp_type
_atom_site_occupancy
_atom_site_symmetry_multiplicity
_atom_site_calc_flag
N1 N 0.71664(11) 0.35123(13) 0.95368(6) 0.0225(3) Uani 1 1 d
O1 O 0.96939(10) 0.29321(13) 0.97915(6) 0.0326(3) Uani 1 1 d
H1O H 1.049(2) 0.337(3) 0.9900(14) 0.068(7) Uiso 1 1 d
O2 O 0.98425(10) 0.30257(13) 1.10048(6) 0.0348(3) Uani 1 1 d
O3 O 0.82773(10) 0.55410(12) 1.00680(6) 0.0313(3) Uani 1 1 d
C1 C 0.59644(13) 0.28911(16) 0.90973(8) 0.0238(3) Uani 1 1 d
H1 H 0.5559(15) 0.3719(18) 0.8762(10) 0.025(4) Uiso 1 1 d
C2 C 0.51792(13) 0.25874(17) 0.96397(8) 0.0259(3) Uani 1 1 d
H2A H 0.4953(16) 0.3580(19) 0.9810(10) 0.028(4) Uiso 1 1 d
H2B H 0.4384(17) 0.209(2) 0.9405(10) 0.033(4) Uiso 1 1 d
C3 C 0.58598(13) 0.16112(16) 1.02966(8) 0.0241(3) Uani 1 1 d
H3A H 0.6001(14) 0.0549(18) 1.0129(9) 0.022(4) Uiso 1 1 d
H3B H 0.5343(16) 0.1527(18) 1.0643(10) 0.028(4) Uiso 1 1 d
C4 C 0.71663(12) 0.22213(15) 1.07241(7) 0.0221(3) Uani 1 1 d
C5 C 0.78561(12) 0.24705(16) 1.01250(7) 0.0214(3) Uani 1 1 d
H5 H 0.7867(13) 0.1480(17) 0.9885(9) 0.017(3) Uiso 1 1 d
C6 C 0.92367(13) 0.28879(16) 1.03747(8) 0.0253(3) Uani 1 1 d
C7 C 0.74620(13) 0.50076(16) 0.95463(8) 0.0252(3) Uani 1 1 d
C8 C 0.68247(19) 0.6016(2) 0.89126(10) 0.0388(4) Uani 1 1 d
H8A H 0.670(2) 0.555(2) 0.8440(14) 0.059(6) Uiso 1 1 d
H8B H 0.727(2) 0.692(3) 0.8895(15) 0.074(7) Uiso 1 1 d
H8C H 0.599(3) 0.636(3) 0.8934(17) 0.092(9) Uiso 1 1 d
C9 C 0.61436(14) 0.15350(16) 0.86257(7) 0.0251(3) Uani 1 1 d
C10 C 0.72794(15) 0.12719(18) 0.84680(8) 0.0302(3) Uani 1 1 d
H10 H 0.8009(19) 0.195(2) 0.8676(11) 0.045(5) Uiso 1 1 d
C11 C 0.74262(17) 0.00504(19) 0.80263(9) 0.0363(4) Uani 1 1 d
H11 H 0.8238(19) -0.012(2) 0.7941(10) 0.042(5) Uiso 1 1 d
C12 C 0.64269(18) -0.09097(18) 0.77247(9) 0.0373(4) Uani 1 1 d
H12 H 0.6580(17) -0.175(2) 0.7446(11) 0.037(5) Uiso 1 1 d
C13 C 0.52978(17) -0.06457(18) 0.78684(9) 0.0354(4) Uani 1 1 d
H13 H 0.461(2) -0.133(2) 0.7678(12) 0.049(6) Uiso 1 1 d
C14 C 0.51436(15) 0.05669(17) 0.83116(8) 0.0288(3) Uani 1 1 d
H14 H 0.4336(17) 0.0751(19) 0.8412(10) 0.033(4) Uiso 1 1 d
C15 C 0.70328(14) 0.37142(17) 1.11222(8) 0.0268(3) Uani 1 1 d
H15A H 0.6641(17) 0.451(2) 1.0789(10) 0.033(4) Uiso 1 1 d
H15B H 0.7861(18) 0.415(2) 1.1391(11) 0.038(5) Uiso 1 1 d
H15C H 0.6513(17) 0.3552(19) 1.1473(11) 0.034(4) Uiso 1 1 d
C16 C 0.78224(12) 0.09666(16) 1.12616(8) 0.0224(3) Uani 1 1 d
C17 C 0.81664(14) 0.11814(18) 1.20220(8) 0.0282(3) Uani 1 1 d
H17 H 0.8015(16) 0.2148(19) 1.2238(9) 0.028(4) Uiso 1 1 d
C18 C 0.87276(15) 0.0026(2) 1.25006(9) 0.0347(4) Uani 1 1 d
H18 H 0.8934(18) 0.022(2) 1.3045(11) 0.043(5) Uiso 1 1 d
C19 C 0.89553(16) -0.1380(2) 1.22329(9) 0.0364(4) Uani 1 1 d
H19 H 0.9331(18) -0.215(2) 1.2550(12) 0.043(5) Uiso 1 1 d
C20 C 0.86242(17) -0.16261(19) 1.14774(10) 0.0367(4) Uani 1 1 d
H20 H 0.8773(19) -0.262(2) 1.1272(11) 0.048(5) Uiso 1 1 d
C21 C 0.80631(15) -0.04641(17) 1.10003(9) 0.0294(3) Uani 1 1 d
H21 H 0.7819(18) -0.067(2) 1.0467(11) 0.041(5) Uiso 1 1 d

loop_
_atom_site_aniso_label
_atom_site_aniso_U_11
_atom_site_aniso_U_22
_atom_site_aniso_U_33
_atom_site_aniso_U_23
_atom_site_aniso_U_13
_atom_site_aniso_U_12
N1 0.0238(6) 0.0231(6) 0.0171(6) 0.0010(4) -0.0007(4) -0.0068(5)
O1 0.0255(6) 0.0460(6) 0.0268(6) -0.0064(5) 0.0075(4) -0.0121(5)
O2 0.0265(6) 0.0503(7) 0.0221(6) -0.0010(5) -0.0033(4) -0.0110(5)
O3 0.0340(6) 0.0306(5) 0.0277(6) -0.0035(4) 0.0052(5) -0.0138(4)
C1 0.0227(7) 0.0247(7) 0.0187(7) 0.0032(5) -0.0035(5) -0.0049(6)
C2 0.0216(7) 0.0280(7) 0.0246(7) 0.0007(6) -0.0003(6) -0.0033(6)
C3 0.0218(7) 0.0282(7) 0.0213(7) 0.0016(5) 0.0041(6) -0.0044(6)
C4 0.0209(7) 0.0254(7) 0.0179(7) 0.0002(5) 0.0019(5) -0.0036(5)
C5 0.0209(7) 0.0234(7) 0.0172(7) 0.0003(5) 0.0003(5) -0.0050(5)
C6 0.0246(7) 0.0274(7) 0.0222(7) -0.0020(6) 0.0034(6) -0.0067(6)
C7 0.0269(7) 0.0252(7) 0.0242(7) 0.0000(5) 0.0077(6) -0.0055(6)
C8 0.0467(10) 0.0294(8) 0.0356(10) 0.0084(7) 0.0026(7) -0.0074(8)
C9 0.0314(7) 0.0258(7) 0.0141(7) 0.0054(5) -0.0010(5) -0.0054(6)
C10 0.0346(8) 0.0345(8) 0.0196(7) 0.0006(6) 0.0037(6) -0.0066(7)
C11 0.0435(10) 0.0413(9) 0.0236(8) 0.0004(6) 0.0079(7) -0.0009(7)
C12 0.0586(11) 0.0288(8) 0.0213(8) -0.0007(6) 0.0050(7) -0.0027(7)
C13 0.0485(10) 0.0299(8) 0.0207(8) 0.0000(6) -0.0035(7) -0.0136(7)
C14 0.0341(8) 0.0280(7) 0.0189(7) 0.0041(6) -0.0023(6) -0.0071(6)
C15 0.0307(8) 0.0272(7) 0.0207(7) -0.0009(6) 0.0038(6) -0.0018(6)
C16 0.0193(6) 0.0282(7) 0.0185(7) 0.0019(5) 0.0029(5) -0.0049(5)
C17 0.0300(8) 0.0326(8) 0.0204(7) -0.0003(6) 0.0037(6) -0.0031(6)
C18 0.0360(8) 0.0448(9) 0.0199(8) 0.0050(6) 0.0015(6) -0.0015(7)
C19 0.0358(9) 0.0396(9) 0.0301(9) 0.0123(7) 0.0027(7) 0.0051(7)
C20 0.0423(10) 0.0328(8) 0.0344(9) 0.0048(7) 0.0091(7) 0.0069(7)
C21 0.0337(8) 0.0315(8) 0.0213(7) 0.0014(6) 0.0042(6) 0.0001(6)

loop_
_atom_type_symbol
_atom_type_description
_atom_type_scat_dispersion_real
_atom_type_scat_dispersion_imag
_atom_type_scat_source
C C 0.0033 0.0016 'International Tables Vol C Tables 4.2.6.8 and 6.1.1.4'
H H 0.0000 0.0000 'International Tables Vol C Tables 4.2.6.8 and 6.1.1.4'
N N 0.0061 0.0033 'International Tables Vol C Tables 4.2.6.8 and 6.1.1.4'
O O 0.0106 0.0060 'International Tables Vol C Tables 4.2.6.8 and 6.1.1.4'

loop_
_geom_angle_atom_site_label_1
_geom_angle_atom_site_label_2
_geom_angle_atom_site_label_3
_geom_angle
C7 N1 C1 123.11(12)
C7 N1 C5 120.75(11)
C1 N1 C5 113.84(10)
C6 O1 H1O 112.4(15)
N1 C1 C9 111.86(12)
N1 C1 C2 106.46(11)
C9 C1 C2 115.99(12)
N1 C1 H1 106.3(10)
C9 C1 H1 107.9(10)
C2 C1 H1 107.9(9)
C3 C2 C1 112.80(12)
C3 C2 H2A 110.2(10)
C1 C2 H2A 107.8(10)
C3 C2 H2B 108.2(10)
C1 C2 H2B 112.5(11)
H2A C2 H2B 105.1(14)
C2 C3 C4 114.85(11)
C2 C3 H3A 110.3(9)
C4 C3 H3A 106.0(9)
C2 C3 H3B 109.1(10)
C4 C3 H3B 108.4(10)
H3A C3 H3B 107.9(13)
C15 C4 C16 112.19(11)
C15 C4 C5 111.69(11)
C16 C4 C5 109.89(11)
C15 C4 C3 110.22(12)
C16 C4 C3 108.03(11)
C5 C4 C3 104.49(11)
N1 C5 C6 111.21(11)
N1 C5 C4 111.96(11)
C6 C5 C4 117.80(11)
N1 C5 H5 105.5(9)
C6 C5 H5 102.6(8)
C4 C5 H5 106.4(9)
O2 C6 O1 124.99(14)
O2 C6 C5 125.52(13)
O1 C6 C5 109.21(12)
O3 C7 N1 120.10(13)
O3 C7 C8 120.01(14)
N1 C7 C8 119.87(13)
C7 C8 H8A 114.0(13)
C7 C8 H8B 112.4(17)
H8A C8 H8B 106(2)
C7 C8 H8C 113.4(18)
H8A C8 H8C 105(2)
H8B C8 H8C 105(2)
C10 C9 C14 118.40(14)
C10 C9 C1 121.27(13)
C14 C9 C1 120.25(14)
C11 C10 C9 120.83(15)
C11 C10 H10 118.6(11)
C9 C10 H10 120.5(11)
C12 C11 C10 120.02(17)
C12 C11 H11 121.5(11)
C10 C11 H11 118.5(12)
C13 C12 C11 119.56(16)
C13 C12 H12 123.3(11)
C11 C12 H12 117.0(11)
C12 C13 C14 120.85(15)
C12 C13 H13 120.1(12)
C14 C13 H13 119.1(12)
C13 C14 C9 120.32(16)
C13 C14 H14 120.6(10)
C9 C14 H14 119.1(10)
C4 C15 H15A 112.5(11)
C4 C15 H15B 112.1(10)
H15A C15 H15B 104.7(15)
C4 C15 H15C 110.6(10)
H15A C15 H15C 107.0(15)
H15B C15 H15C 109.7(16)
C17 C16 C21 117.18(13)
C17 C16 C4 122.12(13)
C21 C16 C4 120.67(12)
C18 C17 C16 121.47(14)
C18 C17 H17 117.4(10)
C16 C17 H17 121.1(10)
C19 C18 C17 120.55(15)
C19 C18 H18 120.9(11)
C17 C18 H18 118.5(11)
C18 C19 C20 119.23(15)
C18 C19 H19 120.6(13)
C20 C19 H19 120.2(13)
C19 C20 C21 119.98(16)
C19 C20 H20 120.9(12)
C21 C20 H20 119.1(12)
C20 C21 C16 121.59(15)
C20 C21 H21 118.9(11)
C16 C21 H21 119.5(11)

loop_
_geom_bond_atom_site_label_1
_geom_bond_atom_site_label_2
_geom_bond_distance
N1 C7 1.3498(19)
N1 C1 1.4788(17)
N1 C5 1.4827(17)
O1 C6 1.3293(18)
O1 H1O 0.94(3)
O2 C6 1.2054(18)
O3 C7 1.2389(18)
C1 C9 1.528(2)
C1 C2 1.536(2)
C1 H1 0.988(17)
C2 C3 1.529(2)
C2 H2A 0.983(17)
C2 H2B 0.981(19)
C3 C4 1.5592(19)
C3 H3A 1.009(16)
C3 H3B 0.981(18)
C4 C15 1.535(2)
C4 C16 1.5408(19)
C4 C5 1.5412(19)
C5 C6 1.5292(19)
C5 H5 0.980(15)
C7 C8 1.503(2)
C8 H8A 0.96(2)
C8 H8B 0.94(3)
C8 H8C 0.99(3)
C9 C10 1.395(2)
C9 C14 1.400(2)
C10 C11 1.392(2)
C10 H10 1.00(2)
C11 C12 1.391(2)
C11 H11 0.97(2)
C12 C13 1.376(3)
C12 H12 0.948(19)
C13 C14 1.390(2)
C13 H13 0.96(2)
C14 H14 0.982(18)
C15 H15A 0.959(19)
C15 H15B 1.00(2)
C15 H15C 0.999(19)
C16 C17 1.394(2)
C16 C21 1.398(2)
C17 C18 1.389(2)
C17 H17 0.974(17)
C18 C19 1.380(3)
C18 H18 1.00(2)
C19 C20 1.389(2)
C19 H19 0.92(2)
C20 C21 1.391(2)
C20 H20 0.98(2)
C21 H21 0.98(2)

loop_
_geom_torsion_atom_site_label_1
_geom_torsion_atom_site_label_2
_geom_torsion_atom_site_label_3
_geom_torsion_atom_site_label_4
_geom_torsion
C7 N1 C1 C9 129.03(14)
C5 N1 C1 C9 -68.10(15)
C7 N1 C1 C2 -103.32(15)
C5 N1 C1 C2 59.55(15)
N1 C1 C2 C3 -52.55(15)
C9 C1 C2 C3 72.61(15)
C1 C2 C3 C4 53.43(17)
C2 C3 C4 C15 68.07(16)
C2 C3 C4 C16 -169.04(12)
C2 C3 C4 C5 -52.06(16)
C7 N1 C5 C6 -36.58(18)
C1 N1 C5 C6 160.11(12)
C7 N1 C5 C4 97.52(15)
C1 N1 C5 C4 -65.79(15)
C15 C4 C5 N1 -62.65(14)
C16 C4 C5 N1 172.18(10)
C3 C4 C5 N1 56.49(14)
C15 C4 C5 C6 68.16(16)
C16 C4 C5 C6 -57.01(16)
C3 C4 C5 C6 -172.70(12)
N1 C5 C6 O2 131.96(15)
C4 C5 C6 O2 0.8(2)
N1 C5 C6 O1 -53.96(16)
C4 C5 C6 O1 174.89(12)
C1 N1 C7 O3 158.26(13)
C5 N1 C7 O3 -3.5(2)
C1 N1 C7 C8 -23.4(2)
C5 N1 C7 C8 174.87(14)
N1 C1 C9 C10 -18.58(18)
C2 C1 C9 C10 -140.94(14)
N1 C1 C9 C14 164.55(12)
C2 C1 C9 C14 42.19(18)
C14 C9 C10 C11 -1.8(2)
C1 C9 C10 C11 -178.76(14)
C9 C10 C11 C12 1.2(2)
C10 C11 C12 C13 -0.2(2)
C11 C12 C13 C14 -0.1(2)
C12 C13 C14 C9 -0.6(2)
C10 C9 C14 C13 1.5(2)
C1 C9 C14 C13 178.48(13)
C15 C4 C16 C17 3.86(18)
C5 C4 C16 C17 128.74(14)
C3 C4 C16 C17 -117.83(14)
C15 C4 C16 C21 -178.11(13)
C5 C4 C16 C21 -53.22(16)
C3 C4 C16 C21 60.20(17)
C21 C16 C17 C18 0.2(2)
C4 C16 C17 C18 178.27(14)
C16 C17 C18 C19 -0.3(2)
C17 C18 C19 C20 0.4(3)
C18 C19 C20 C21 -0.4(3)
C19 C20 C21 C16 0.2(3)
C17 C16 C21 C20 -0.1(2)
C4 C16 C21 C20 -178.24(14)
